data_4329490
loop_
_publ_author_name
'Alexandra G. Trambitas'
'Daniel Melcher'
'Larissa Hartenstein'
'Peter W. Roesky'
'Constantin Daniliuc'
'Peter G. Jones'
'Matthias Tamm'

_publ_contact_author
;
        Peter G. Jones
        Institut f\"ur Anorganische und Analytische Chemie
        Technische Universit\"at Braunschweig
        Postfach 3329
        38023 Braunschweig
        Germany
;
_publ_contact_author_email p.jones@tu-bs.de
_publ_contact_author_fax '049 531 391-5387'
_publ_contact_author_phone '049 531 391-5382'
_publ_section_title
;
 Bis(imidazolin-2-iminato) Rare Earth Metal Complexes: Synthesis,
 Structural Characterization, and Catalytic Application
;
_journal_name_full 'Inorganic Chemistry'
_journal_page_first 6753
_journal_page_last 6761
_journal_paper_doi 10.1021/ic300407u
_journal_volume 51
_journal_year 2012
_chemical_formula_sum 'C70 H104 Cl Lu N6 O4'
_chemical_formula_weight 1304.01
_chemical_name_systematic
;
 ?
;
_space_group_IT_number 15
_symmetry_cell_setting monoclinic
_symmetry_space_group_name_Hall '-C 2yc'
_symmetry_space_group_name_H-M 'C 1 2/c 1'
_atom_sites_solution_hydrogens geom
_atom_sites_solution_primary direct
_atom_sites_solution_secondary difmap
_audit_creation_method SHELXL-97
_cell_angle_alpha 90.00
_cell_angle_beta 99.398(4)
_cell_angle_gamma 90.00
_cell_formula_units_Z 8
_cell_length_a 39.0752(14)
_cell_length_b 12.5876(2)
_cell_length_c 27.4730(8)
_cell_measurement_reflns_used 12977
_cell_measurement_temperature 100(2)
_cell_measurement_theta_max 75.8153
_cell_measurement_theta_min 3.2605
_cell_volume 13331.6(7)
_computing_cell_refinement
;
CrysAlisPro, Oxford Diffraction Ltd.,
Version 1.171.33.46 (release 27-08-2009 CrysAlis171 .NET)
(compiled Aug 27 2009,17:19:36)
;
_computing_data_collection
;
CrysAlisPro, Oxford Diffraction Ltd.,
Version 1.171.33.46 (release 27-08-2009 CrysAlis171 .NET)
(compiled Aug 27 2009,17:19:36)
;
_computing_data_reduction
;
CrysAlisPro, Oxford Diffraction Ltd.,
Version 1.171.33.46 (release 27-08-2009 CrysAlis171 .NET)
(compiled Aug 27 2009,17:19:36)
;
_computing_molecular_graphics 'BRUKER XP'
_computing_publication_material SHELXL-97
_computing_structure_refinement 'SHELXL-97 (Sheldrick, 1997)'
_computing_structure_solution 'SHELXS-97 (Sheldrick, 1990)'
_diffrn_ambient_temperature 100(2)
_diffrn_detector_area_resol_mean 10.3543
_diffrn_measured_fraction_theta_full 0.998
_diffrn_measured_fraction_theta_max 0.989
_diffrn_measurement_device_type 'Oxford Diffraction Xcalibur, Atlas, Nova'
_diffrn_measurement_method '\w scans'
_diffrn_radiation_monochromator mirror
_diffrn_radiation_source 'Nova (Cu) X-ray Source'
_diffrn_radiation_type 'Cu K\a'
_diffrn_radiation_wavelength 1.54184
_diffrn_reflns_av_R_equivalents 0.1119
_diffrn_reflns_av_sigmaI/netI 0.0943
_diffrn_reflns_limit_h_max 49
_diffrn_reflns_limit_h_min -48
_diffrn_reflns_limit_k_max 15
_diffrn_reflns_limit_k_min -13
_diffrn_reflns_limit_l_max 34
_diffrn_reflns_limit_l_min -32
_diffrn_reflns_number 67756
_diffrn_reflns_theta_full 72.50
_diffrn_reflns_theta_max 76.10
_diffrn_reflns_theta_min 3.26
_exptl_absorpt_coefficient_mu 3.592
_exptl_absorpt_correction_T_max 1.00000
_exptl_absorpt_correction_T_min 0.85817
_exptl_absorpt_correction_type multi-scan
_exptl_absorpt_process_details
;
CrysAlisPro, Oxford Diffraction Ltd.,
Version 1.171.33.46 (release 27-08-2009 CrysAlis171 .NET)
(compiled Aug 27 2009,17:19:36)
;
_exptl_crystal_colour colourless
_exptl_crystal_density_diffrn 1.299
_exptl_crystal_description needle
_exptl_crystal_F_000 5488
_exptl_crystal_size_max 0.08
_exptl_crystal_size_mid 0.05
_exptl_crystal_size_min 0.03
_refine_diff_density_max 1.092
_refine_diff_density_min -1.177
_refine_diff_density_rms 0.111
_refine_ls_extinction_method none
_refine_ls_goodness_of_fit_ref 0.874
_refine_ls_hydrogen_treatment constr
_refine_ls_matrix_type full
_refine_ls_number_parameters 755
_refine_ls_number_reflns 13789
_refine_ls_number_restraints 0
_refine_ls_restrained_S_all 0.874
_refine_ls_R_factor_all 0.0996
_refine_ls_R_factor_gt 0.0476
_refine_ls_shift/su_max 0.001
_refine_ls_shift/su_mean 0.000
_refine_ls_structure_factor_coef Fsqd
_refine_ls_weighting_details 'calc w=1/[\s^2^(Fo^2^)+(0.0628P)^2^] where P=(Fo^2^+2Fc^2^)/3'
_refine_ls_weighting_scheme calc
_refine_ls_wR_factor_gt 0.1054
_refine_ls_wR_factor_ref 0.1201
_reflns_number_gt 7617
_reflns_number_total 13789
_reflns_threshold_expression >2sigma(I)
_cod_data_source_file ic300407u_si_002_4.cif
_cod_data_source_block altr46
_cod_original_sg_symbol_H-M 'C 2/c'
_cod_database_code 4329490

loop_
_symmetry_equiv_pos_as_xyz
'x, y, z'
'-x, y, -z+1/2'
'x+1/2, y+1/2, z'
'-x+1/2, y+1/2, -z+1/2'
'-x, -y, -z'
'x, -y, z-1/2'
'-x+1/2, -y+1/2, -z'
'x+1/2, -y+1/2, z-1/2'

loop_
_atom_site_label
_atom_site_type_symbol
_atom_site_fract_x
_atom_site_fract_y
_atom_site_fract_z
_atom_site_U_iso_or_equiv
_atom_site_adp_type
_atom_site_occupancy
_atom_site_symmetry_multiplicity
_atom_site_calc_flag
_atom_site_refinement_flags
Lu Lu 0.082038(6) 0.75196(2) 0.041217(8) 0.01781(6) Uani 1 1 d .
Cl Cl 0.01615(3) 0.76386(11) 0.02171(5) 0.0338(3) Uani 1 1 d .
N1 N 0.10928(11) 0.7294(3) -0.01887(14) 0.0196(9) Uani 1 1 d .
N2 N 0.12623(11) 0.7788(3) -0.09650(16) 0.0193(9) Uani 1 1 d .
N3 N 0.14551(11) 0.6258(3) -0.06393(16) 0.0202(8) Uani 1 1 d .
N4 N 0.10962(10) 0.7675(3) 0.11470(14) 0.0189(8) Uani 1 1 d .
N5 N 0.14475(11) 0.8640(3) 0.18035(15) 0.0182(8) Uani 1 1 d .
N6 N 0.12237(11) 0.7121(3) 0.19996(16) 0.0196(8) Uani 1 1 d .
O1 O 0.07608(10) 0.9339(3) 0.03198(14) 0.0250(9) Uani 1 1 d .
O2 O 0.06977(10) 0.5749(2) 0.05216(15) 0.0238(8) Uani 1 1 d .
O3 O 0.21168(14) 0.0493(4) 0.26299(19) 0.0521(13) Uani 1 1 d .
O4 O 0.19060(13) 0.7164(4) 0.3594(2) 0.0517(13) Uani 1 1 d .
C1 C 0.12466(13) 0.7136(3) -0.05453(19) 0.0209(10) Uani 1 1 d .
C2 C 0.14641(14) 0.7318(4) -0.12795(19) 0.0254(11) Uani 1 1 d .
H2 H 0.1514 0.7611 -0.1579 0.030 Uiso 1 1 calc R
C3 C 0.15743(14) 0.6388(4) -0.10853(19) 0.0229(10) Uani 1 1 d .
H3 H 0.1712 0.5892 -0.1228 0.027 Uiso 1 1 calc R
C4 C 0.10710(14) 0.8754(4) -0.10884(18) 0.0219(10) Uani 1 1 d .
C5 C 0.07149(15) 0.8692(4) -0.1278(2) 0.0250(11) Uani 1 1 d .
C6 C 0.05408(15) 0.9634(4) -0.1427(2) 0.0278(11) Uani 1 1 d .
H6 H 0.0299 0.9618 -0.1548 0.033 Uiso 1 1 calc R
C7 C 0.07189(17) 1.0601(4) -0.1401(2) 0.0324(13) Uani 1 1 d .
H7 H 0.0599 1.1234 -0.1514 0.039 Uiso 1 1 calc R
C8 C 0.10700(17) 1.0639(4) -0.1211(2) 0.0294(13) Uani 1 1 d .
H8 H 0.1189 1.1300 -0.1195 0.035 Uiso 1 1 calc R
C9 C 0.12513(15) 0.9720(4) -0.10442(19) 0.0236(11) Uani 1 1 d .
C10 C 0.05261(13) 0.7628(4) -0.13319(19) 0.0265(11) Uani 1 1 d .
H10 H 0.0652 0.7131 -0.1081 0.032 Uiso 1 1 calc R
C11 C 0.0539(2) 0.7156(5) -0.1844(2) 0.0452(17) Uani 1 1 d .
H11A H 0.0404 0.7606 -0.2097 0.054 Uiso 1 1 calc R
H11B H 0.0440 0.6439 -0.1863 0.054 Uiso 1 1 calc R
H11C H 0.0780 0.7122 -0.1899 0.054 Uiso 1 1 calc R
C12 C 0.01505(16) 0.7688(5) -0.1247(3) 0.0419(15) Uani 1 1 d .
H12A H 0.0144 0.7909 -0.0907 0.050 Uiso 1 1 calc R
H12B H 0.0042 0.6988 -0.1306 0.050 Uiso 1 1 calc R
H12C H 0.0024 0.8206 -0.1476 0.050 Uiso 1 1 calc R
C13 C 0.16320(14) 0.9786(4) -0.0820(2) 0.0252(11) Uani 1 1 d .
H13 H 0.1699 0.9110 -0.0637 0.030 Uiso 1 1 calc R
C14 C 0.18600(16) 0.9913(5) -0.1221(2) 0.0368(13) Uani 1 1 d .
H14A H 0.1820 0.9313 -0.1451 0.044 Uiso 1 1 calc R
H14B H 0.2105 0.9929 -0.1068 0.044 Uiso 1 1 calc R
H14C H 0.1800 1.0577 -0.1401 0.044 Uiso 1 1 calc R
C15 C 0.17062(16) 1.0709(4) -0.0459(2) 0.0324(13) Uani 1 1 d .
H15A H 0.1667 1.1382 -0.0639 0.039 Uiso 1 1 calc R
H15B H 0.1948 1.0674 -0.0293 0.039 Uiso 1 1 calc R
H15C H 0.1552 1.0665 -0.0212 0.039 Uiso 1 1 calc R
C16 C 0.14490(14) 0.5246(3) -0.04027(19) 0.0202(10) Uani 1 1 d .
C17 C 0.12024(15) 0.4504(4) -0.06052(19) 0.0242(11) Uani 1 1 d .
C18 C 0.12157(15) 0.3484(4) -0.0391(2) 0.0262(11) Uani 1 1 d .
H18 H 0.1048 0.2965 -0.0518 0.031 Uiso 1 1 calc R
C19 C 0.14737(16) 0.3232(4) 0.0006(2) 0.0278(12) Uani 1 1 d .
H19 H 0.1487 0.2534 0.0139 0.033 Uiso 1 1 calc R
C20 C 0.17094(15) 0.3998(4) 0.0206(2) 0.0267(11) Uani 1 1 d .
H20 H 0.1879 0.3825 0.0483 0.032 Uiso 1 1 calc R
C21 C 0.17022(14) 0.5021(4) 0.00071(19) 0.0222(10) Uani 1 1 d .
C22 C 0.09211(15) 0.4743(4) -0.1042(2) 0.0286(12) Uani 1 1 d .
H22 H 0.0968 0.5468 -0.1165 0.034 Uiso 1 1 calc R
C23 C 0.05616(16) 0.4775(5) -0.0883(2) 0.0380(14) Uani 1 1 d .
H23A H 0.0506 0.4071 -0.0765 0.046 Uiso 1 1 calc R
H23B H 0.0387 0.4980 -0.1165 0.046 Uiso 1 1 calc R
H23C H 0.0564 0.5295 -0.0617 0.046 Uiso 1 1 calc R
C24 C 0.09251(19) 0.3970(5) -0.1468(2) 0.0398(15) Uani 1 1 d .
H24A H 0.1157 0.3958 -0.1559 0.048 Uiso 1 1 calc R
H24B H 0.0756 0.4199 -0.1752 0.048 Uiso 1 1 calc R
H24C H 0.0865 0.3257 -0.1366 0.048 Uiso 1 1 calc R
C25 C 0.19644(16) 0.5854(4) 0.0223(2) 0.0304(12) Uani 1 1 d .
H25 H 0.1876 0.6558 0.0089 0.037 Uiso 1 1 calc R
C26 C 0.20044(18) 0.5917(5) 0.0776(2) 0.0377(14) Uani 1 1 d .
H26A H 0.2081 0.5227 0.0920 0.045 Uiso 1 1 calc R
H26B H 0.1781 0.6104 0.0872 0.045 Uiso 1 1 calc R
H26C H 0.2177 0.6461 0.0898 0.045 Uiso 1 1 calc R
C27 C 0.23085(19) 0.5663(6) 0.0052(3) 0.055(2) Uani 1 1 d .
H27A H 0.2476 0.6205 0.0193 0.066 Uiso 1 1 calc R
H27B H 0.2276 0.5703 -0.0309 0.066 Uiso 1 1 calc R
H27C H 0.2396 0.4958 0.0160 0.066 Uiso 1 1 calc R
C28 C 0.12355(13) 0.7783(3) 0.1582(2) 0.0205(10) Uani 1 1 d .
C29 C 0.15603(14) 0.8462(4) 0.23040(18) 0.0209(10) Uani 1 1 d .
H29 H 0.1707 0.8916 0.2522 0.025 Uiso 1 1 calc R
C30 C 0.14253(12) 0.7536(5) 0.24243(15) 0.0220(8) Uani 1 1 d .
H30 H 0.1461 0.7218 0.2742 0.026 Uiso 1 1 calc R
C31 C 0.14585(13) 0.9664(4) 0.15755(18) 0.0204(10) Uani 1 1 d .
C32 C 0.16727(14) 0.9797(4) 0.12269(19) 0.0216(10) Uani 1 1 d .
C33 C 0.16827(15) 1.0810(4) 0.1016(2) 0.0255(11) Uani 1 1 d .
H33 H 0.1825 1.0923 0.0771 0.031 Uiso 1 1 calc R
C34 C 0.14914(15) 1.1646(4) 0.1155(2) 0.0259(11) Uani 1 1 d .
H34 H 0.1507 1.2329 0.1013 0.031 Uiso 1 1 calc R
C35 C 0.12753(15) 1.1484(4) 0.1506(2) 0.0261(11) Uani 1 1 d .
H35 H 0.1140 1.2055 0.1597 0.031 Uiso 1 1 calc R
C36 C 0.12564(14) 1.0493(4) 0.17211(19) 0.0232(10) Uani 1 1 d .
C37 C 0.19065(15) 0.8924(4) 0.1092(2) 0.0264(11) Uani 1 1 d .
H37 H 0.1824 0.8237 0.1214 0.032 Uiso 1 1 calc R
C38 C 0.22738(16) 0.9114(5) 0.1359(3) 0.0417(15) Uani 1 1 d .
H38A H 0.2353 0.9815 0.1269 0.050 Uiso 1 1 calc R
H38B H 0.2428 0.8566 0.1264 0.050 Uiso 1 1 calc R
H38C H 0.2277 0.9085 0.1716 0.050 Uiso 1 1 calc R
C39 C 0.18987(17) 0.8819(4) 0.0540(2) 0.0355(14) Uani 1 1 d .
H39A H 0.1659 0.8727 0.0375 0.043 Uiso 1 1 calc R
H39B H 0.2036 0.8201 0.0474 0.043 Uiso 1 1 calc R
H39C H 0.1996 0.9461 0.0415 0.043 Uiso 1 1 calc R
C40 C 0.10211(15) 1.0349(4) 0.2111(2) 0.0249(12) Uani 1 1 d .
H40 H 0.1003 0.9571 0.2175 0.030 Uiso 1 1 calc R
C41 C 0.11842(17) 1.0887(4) 0.2596(2) 0.0338(13) Uani 1 1 d .
H41A H 0.1419 1.0607 0.2702 0.041 Uiso 1 1 calc R
H41B H 0.1042 1.0742 0.2851 0.041 Uiso 1 1 calc R
H41C H 0.1196 1.1656 0.2544 0.041 Uiso 1 1 calc R
C42 C 0.06534(17) 1.0783(5) 0.1953(2) 0.0366(15) Uani 1 1 d .
H42A H 0.0665 1.1537 0.1870 0.044 Uiso 1 1 calc R
H42B H 0.0521 1.0699 0.2225 0.044 Uiso 1 1 calc R
H42C H 0.0538 1.0389 0.1665 0.044 Uiso 1 1 calc R
C43 C 0.10035(14) 0.6202(4) 0.20068(18) 0.0206(10) Uani 1 1 d .
C44 C 0.06422(15) 0.6344(4) 0.19412(19) 0.0262(11) Uani 1 1 d .
C45 C 0.04404(16) 0.5451(5) 0.1981(2) 0.0338(13) Uani 1 1 d .
H45 H 0.0195 0.5518 0.1929 0.041 Uiso 1 1 calc R
C46 C 0.05914(18) 0.4452(5) 0.2095(2) 0.0357(15) Uani 1 1 d .
H46 H 0.0449 0.3852 0.2125 0.043 Uiso 1 1 calc R
C47 C 0.09416(17) 0.4346(4) 0.2163(2) 0.0301(13) Uani 1 1 d .
H47 H 0.1041 0.3668 0.2246 0.036 Uiso 1 1 calc R
C48 C 0.11603(15) 0.5204(4) 0.21129(19) 0.0243(11) Uani 1 1 d .
C49 C 0.04854(13) 0.7444(5) 0.18797(19) 0.0308(10) Uani 1 1 d .
H49 H 0.0636 0.7888 0.1699 0.037 Uiso 1 1 calc R
C50 C 0.04924(16) 0.7938(5) 0.2395(2) 0.0372(13) Uani 1 1 d .
H50A H 0.0378 0.7458 0.2599 0.045 Uiso 1 1 calc R
H50B H 0.0370 0.8621 0.2362 0.045 Uiso 1 1 calc R
H50C H 0.0733 0.8049 0.2552 0.045 Uiso 1 1 calc R
C51 C 0.01188(14) 0.7452(6) 0.1583(2) 0.0391(12) Uani 1 1 d .
H51A H 0.0124 0.7163 0.1253 0.047 Uiso 1 1 calc R
H51B H 0.0032 0.8183 0.1554 0.047 Uiso 1 1 calc R
H51C H -0.0034 0.7017 0.1751 0.047 Uiso 1 1 calc R
C52 C 0.15497(15) 0.5045(4) 0.2180(2) 0.0260(11) Uani 1 1 d .
H52 H 0.1657 0.5725 0.2093 0.031 Uiso 1 1 calc R
C53 C 0.16988(17) 0.4781(4) 0.2721(2) 0.0350(13) Uani 1 1 d .
H53A H 0.1647 0.5362 0.2935 0.042 Uiso 1 1 calc R
H53B H 0.1951 0.4690 0.2755 0.042 Uiso 1 1 calc R
H53C H 0.1594 0.4122 0.2817 0.042 Uiso 1 1 calc R
C54 C 0.16490(16) 0.4170(4) 0.1839(2) 0.0327(13) Uani 1 1 d .
H54A H 0.1553 0.3489 0.1926 0.039 Uiso 1 1 calc R
H54B H 0.1902 0.4117 0.1878 0.039 Uiso 1 1 calc R
H54C H 0.1555 0.4345 0.1496 0.039 Uiso 1 1 calc R
C55 C 0.06595(17) 0.9918(4) -0.0127(2) 0.0342(13) Uani 1 1 d .
H55A H 0.0418 0.9750 -0.0276 0.041 Uiso 1 1 calc R
H55B H 0.0815 0.9759 -0.0368 0.041 Uiso 1 1 calc R
C56 C 0.06936(17) 1.1067(4) 0.0037(3) 0.0366(14) Uani 1 1 d .
H56A H 0.0939 1.1301 0.0089 0.044 Uiso 1 1 calc R
H56B H 0.0555 1.1541 -0.0206 0.044 Uiso 1 1 calc R
C57 C 0.0552(2) 1.1039(4) 0.0515(3) 0.0370(16) Uani 1 1 d .
H57A H 0.0301 1.1202 0.0459 0.044 Uiso 1 1 calc R
H57B H 0.0674 1.1557 0.0753 0.044 Uiso 1 1 calc R
C58 C 0.06200(18) 0.9888(4) 0.0704(2) 0.0357(14) Uani 1 1 d .
H58A H 0.0787 0.9881 0.1017 0.043 Uiso 1 1 calc R
H58B H 0.0402 0.9550 0.0762 0.043 Uiso 1 1 calc R
C59 C 0.03801(15) 0.5167(5) 0.0525(3) 0.0421(16) Uani 1 1 d .
H59A H 0.0205 0.5350 0.0234 0.050 Uiso 1 1 calc R
H59B H 0.0283 0.5321 0.0828 0.050 Uiso 1 1 calc R
C60 C 0.0485(2) 0.4014(5) 0.0509(3) 0.047(2) Uani 1 1 d .
H60A H 0.0325 0.3552 0.0657 0.057 Uiso 1 1 calc R
H60B H 0.0489 0.3781 0.0166 0.057 Uiso 1 1 calc R
C61 C 0.08373(17) 0.3992(4) 0.0804(2) 0.0364(14) Uani 1 1 d .
H61A H 0.0977 0.3408 0.0696 0.044 Uiso 1 1 calc R
H61B H 0.0827 0.3901 0.1160 0.044 Uiso 1 1 calc R
C62 C 0.09901(13) 0.5071(4) 0.0707(2) 0.0264(11) Uani 1 1 d .
H62A H 0.1123 0.5367 0.1015 0.032 Uiso 1 1 calc R
H62B H 0.1147 0.5005 0.0460 0.032 Uiso 1 1 calc R
C63 C 0.24606(18) 0.0467(5) 0.2888(3) 0.0469(17) Uani 1 1 d .
H63A H 0.2607 0.0012 0.2712 0.056 Uiso 1 1 calc R
H63B H 0.2464 0.0172 0.3223 0.056 Uiso 1 1 calc R
C64 C 0.2597(2) 0.1579(6) 0.2922(4) 0.072(3) Uani 1 1 d .
H64A H 0.2805 0.1640 0.2759 0.086 Uiso 1 1 calc R
H64B H 0.2660 0.1802 0.3271 0.086 Uiso 1 1 calc R
C65 C 0.23034(19) 0.2246(4) 0.2659(3) 0.0450(16) Uani 1 1 d .
H65A H 0.2173 0.2589 0.2896 0.054 Uiso 1 1 calc R
H65B H 0.2390 0.2800 0.2453 0.054 Uiso 1 1 calc R
C66 C 0.20840(19) 0.1449(6) 0.2346(3) 0.0515(19) Uani 1 1 d .
H66A H 0.1839 0.1685 0.2278 0.062 Uiso 1 1 calc R
H66B H 0.2168 0.1344 0.2029 0.062 Uiso 1 1 calc R
C67 C 0.20423(18) 0.6555(5) 0.4009(3) 0.0412(15) Uani 1 1 d .
H67A H 0.2092 0.5824 0.3906 0.049 Uiso 1 1 calc R
H67B H 0.1872 0.6513 0.4239 0.049 Uiso 1 1 calc R
C68 C 0.2378(2) 0.7083(6) 0.4267(3) 0.0507(18) Uani 1 1 d .
H68A H 0.2552 0.6551 0.4413 0.061 Uiso 1 1 calc R
H68B H 0.2334 0.7588 0.4526 0.061 Uiso 1 1 calc R
C69 C 0.24967(16) 0.7682(5) 0.3809(3) 0.0416(15) Uani 1 1 d .
H69A H 0.2514 0.8459 0.3864 0.050 Uiso 1 1 calc R
H69B H 0.2722 0.7410 0.3741 0.050 Uiso 1 1 calc R
C70 C 0.22009(17) 0.7405(7) 0.3391(2) 0.0498(16) Uani 1 1 d .
H70A H 0.2153 0.8013 0.3162 0.060 Uiso 1 1 calc R
H70B H 0.2267 0.6787 0.3203 0.060 Uiso 1 1 calc R

loop_
_atom_site_aniso_label
_atom_site_aniso_U_11
_atom_site_aniso_U_22
_atom_site_aniso_U_33
_atom_site_aniso_U_23
_atom_site_aniso_U_13
_atom_site_aniso_U_12
Lu 0.02349(10) 0.01413(9) 0.01571(10) -0.00040(12) 0.00293(7) 0.00084(13)
Cl 0.0257(5) 0.0317(7) 0.0425(7) 0.0023(6) 0.0011(5) 0.0032(6)
N1 0.032(2) 0.015(2) 0.0148(18) 0.0007(13) 0.0137(16) 0.0001(15)
N2 0.026(2) 0.0132(18) 0.019(2) 0.0020(13) 0.0061(17) 0.0020(14)
N3 0.025(2) 0.0166(18) 0.019(2) -0.0002(15) 0.0038(17) 0.0023(16)
N4 0.0215(18) 0.022(2) 0.0114(17) 0.0011(15) -0.0017(14) -0.0014(16)
N5 0.023(2) 0.0140(17) 0.017(2) 0.0020(15) 0.0041(17) -0.0006(15)
N6 0.025(2) 0.0141(15) 0.020(2) -0.0014(14) 0.0041(17) -0.0079(15)
O1 0.035(2) 0.0147(15) 0.026(2) 0.0005(14) 0.0059(18) 0.0092(14)
O2 0.0239(19) 0.0108(15) 0.036(2) 0.0040(14) 0.0013(17) -0.0038(13)
O3 0.055(3) 0.050(3) 0.047(3) 0.012(2) -0.005(2) -0.018(2)
O4 0.048(3) 0.054(3) 0.053(3) -0.005(2) 0.007(2) -0.007(2)
C1 0.024(2) 0.0116(18) 0.024(3) 0.0022(17) -0.004(2) -0.0007(17)
C2 0.034(3) 0.023(3) 0.020(2) 0.0034(18) 0.006(2) 0.001(2)
C3 0.029(3) 0.022(2) 0.021(3) 0.0010(19) 0.013(2) 0.006(2)
C4 0.033(3) 0.018(2) 0.015(2) 0.0069(18) 0.008(2) 0.004(2)
C5 0.032(3) 0.023(2) 0.022(3) 0.0042(19) 0.010(2) 0.005(2)
C6 0.030(3) 0.031(3) 0.022(3) 0.006(2) 0.003(2) 0.005(2)
C7 0.046(4) 0.025(3) 0.026(3) 0.008(2) 0.006(3) 0.014(2)
C8 0.049(4) 0.015(2) 0.024(3) 0.008(2) 0.007(3) 0.002(2)
C9 0.033(3) 0.020(2) 0.019(3) 0.0018(19) 0.008(2) 0.001(2)
C10 0.028(2) 0.026(3) 0.026(2) 0.006(2) 0.0054(19) 0.001(2)
C11 0.067(5) 0.039(3) 0.034(4) -0.008(2) 0.022(3) -0.016(3)
C12 0.034(3) 0.035(4) 0.056(4) -0.003(3) 0.007(3) -0.007(2)
C13 0.032(3) 0.019(2) 0.025(3) 0.0035(19) 0.006(2) 0.002(2)
C14 0.038(3) 0.042(3) 0.031(3) -0.002(3) 0.009(3) -0.008(3)
C15 0.037(3) 0.023(2) 0.036(3) -0.003(2) 0.004(3) 0.000(2)
C16 0.029(3) 0.0114(19) 0.022(3) -0.0008(17) 0.010(2) 0.0057(18)
C17 0.040(3) 0.014(2) 0.020(3) 0.0009(18) 0.010(2) 0.001(2)
C18 0.037(3) 0.015(2) 0.027(3) -0.0035(19) 0.006(2) -0.003(2)
C19 0.045(3) 0.014(2) 0.024(3) 0.0015(18) 0.005(2) 0.000(2)
C20 0.037(3) 0.020(2) 0.024(3) 0.003(2) 0.007(2) 0.007(2)
C21 0.028(3) 0.018(2) 0.022(3) -0.0003(18) 0.007(2) 0.0033(19)
C22 0.036(3) 0.024(2) 0.026(3) -0.004(2) 0.003(2) -0.006(2)
C23 0.039(3) 0.042(3) 0.031(3) 0.009(3) -0.001(3) -0.002(3)
C24 0.056(4) 0.042(3) 0.019(3) -0.005(2) -0.003(3) 0.001(3)
C25 0.043(3) 0.025(2) 0.021(3) -0.002(2) 0.000(2) 0.003(2)
C26 0.049(4) 0.031(3) 0.032(4) -0.003(2) 0.002(3) -0.005(3)
C27 0.042(4) 0.075(5) 0.050(5) -0.022(4) 0.014(4) -0.017(4)
C28 0.021(2) 0.013(2) 0.029(3) 0.0028(16) 0.008(2) 0.0000(15)
C29 0.030(3) 0.020(2) 0.013(2) 0.0017(17) 0.001(2) 0.0014(19)
C30 0.030(2) 0.0199(19) 0.0157(19) 0.003(3) 0.0026(16) 0.005(3)
C31 0.024(2) 0.019(2) 0.016(2) 0.0021(18) -0.003(2) -0.0011(19)
C32 0.026(3) 0.017(2) 0.020(3) -0.0037(18) 0.000(2) -0.0053(19)
C33 0.037(3) 0.019(2) 0.022(3) -0.0007(19) 0.007(2) -0.008(2)
C34 0.037(3) 0.014(2) 0.025(3) 0.0054(19) 0.002(2) 0.002(2)
C35 0.034(3) 0.017(2) 0.026(3) -0.0006(19) 0.002(2) 0.001(2)
C36 0.030(3) 0.020(2) 0.018(3) 0.0005(19) -0.001(2) -0.001(2)
C37 0.036(3) 0.018(2) 0.028(3) 0.0021(19) 0.012(2) -0.005(2)
C38 0.036(3) 0.036(3) 0.050(4) -0.001(3) -0.001(3) 0.007(3)
C39 0.046(4) 0.026(3) 0.037(4) -0.005(2) 0.015(3) 0.000(2)
C40 0.028(3) 0.022(2) 0.026(3) 0.001(2) 0.007(2) 0.005(2)
C41 0.048(4) 0.034(3) 0.021(3) 0.001(2) 0.008(3) 0.002(3)
C42 0.041(4) 0.042(3) 0.028(3) 0.001(3) 0.008(3) 0.006(3)
C43 0.031(3) 0.021(2) 0.011(2) 0.0013(17) 0.007(2) -0.006(2)
C44 0.032(3) 0.031(3) 0.017(3) 0.003(2) 0.010(2) -0.005(2)
C45 0.031(3) 0.042(3) 0.029(3) 0.001(2) 0.007(3) -0.012(3)
C46 0.052(4) 0.029(3) 0.027(3) 0.002(2) 0.009(3) -0.019(3)
C47 0.044(4) 0.022(3) 0.025(3) 0.002(2) 0.008(3) -0.006(2)
C48 0.036(3) 0.019(2) 0.019(3) 0.0019(19) 0.007(2) -0.001(2)
C49 0.025(2) 0.036(3) 0.033(3) 0.000(3) 0.011(2) -0.005(3)
C50 0.036(3) 0.035(3) 0.041(4) -0.001(3) 0.010(3) 0.001(3)
C51 0.032(3) 0.055(3) 0.033(3) 0.001(4) 0.011(2) 0.006(4)
C52 0.036(3) 0.017(2) 0.025(3) -0.0012(19) 0.006(2) 0.000(2)
C53 0.046(4) 0.027(3) 0.031(3) 0.006(2) 0.001(3) 0.006(2)
C54 0.041(3) 0.022(2) 0.033(3) -0.005(2) 0.000(3) 0.003(2)
C55 0.046(4) 0.035(3) 0.023(3) 0.006(2) 0.012(3) 0.002(3)
C56 0.038(3) 0.019(2) 0.054(4) 0.012(2) 0.011(3) 0.008(2)
C57 0.056(4) 0.019(3) 0.036(4) 0.001(2) 0.007(3) 0.015(3)
C58 0.050(4) 0.026(3) 0.033(3) -0.001(2) 0.012(3) 0.009(3)
C59 0.021(3) 0.038(3) 0.067(5) 0.011(3) 0.005(3) -0.001(2)
C60 0.047(4) 0.025(3) 0.068(6) 0.004(3) 0.005(4) -0.012(3)
C61 0.044(4) 0.024(3) 0.043(4) 0.005(2) 0.013(3) -0.003(2)
C62 0.020(3) 0.021(2) 0.037(3) -0.001(2) 0.002(2) -0.0021(19)
C63 0.043(4) 0.038(3) 0.058(5) 0.008(3) 0.005(3) 0.006(3)
C64 0.068(6) 0.048(4) 0.084(7) 0.015(4) -0.036(5) -0.004(4)
C65 0.051(4) 0.031(3) 0.052(4) 0.001(2) 0.005(3) 0.006(3)
C66 0.043(4) 0.061(4) 0.046(4) 0.020(3) -0.006(3) -0.014(3)
C67 0.047(4) 0.036(3) 0.041(4) -0.001(3) 0.009(3) 0.001(3)
C68 0.056(5) 0.050(4) 0.040(4) -0.003(3) -0.012(3) 0.008(3)
C69 0.034(3) 0.034(4) 0.056(4) 0.008(3) 0.004(3) 0.004(2)
C70 0.048(3) 0.061(4) 0.043(3) -0.011(4) 0.014(3) -0.007(4)

loop_
_atom_type_symbol
_atom_type_description
_atom_type_scat_dispersion_real
_atom_type_scat_dispersion_imag
_atom_type_scat_source
C C 0.0181 0.0091 'International Tables Vol C Tables 4.2.6.8 and 6.1.1.4'
H H 0.0000 0.0000 'International Tables Vol C Tables 4.2.6.8 and 6.1.1.4'
N N 0.0311 0.0180 'International Tables Vol C Tables 4.2.6.8 and 6.1.1.4'
O O 0.0492 0.0322 'International Tables Vol C Tables 4.2.6.8 and 6.1.1.4'
Cl Cl 0.3639 0.7018 'International Tables Vol C Tables 4.2.6.8 and 6.1.1.4'
Lu Lu -6.6179 4.6937 'International Tables Vol C Tables 4.2.6.8 and 6.1.1.4'

loop_
_geom_angle_atom_site_label_1
_geom_angle_atom_site_label_2
_geom_angle_atom_site_label_3
_geom_angle
N1 Lu N4 120.47(16)
N1 Lu O2 96.51(14)
N4 Lu O2 92.80(14)
N1 Lu O1 95.80(13)
N4 Lu O1 92.24(14)
O2 Lu O1 161.98(14)
N1 Lu Cl 117.51(12)
N4 Lu Cl 122.00(11)
O2 Lu Cl 81.95(10)
O1 Lu Cl 80.70(10)
C1 N1 Lu 178.1(4)
C2 N2 C1 111.2(4)
C2 N2 C4 122.5(4)
C1 N2 C4 126.0(4)
C3 N3 C1 110.7(4)
C3 N3 C16 122.5(4)
C1 N3 C16 123.8(4)
C28 N4 Lu 175.8(4)
C29 N5 C28 111.5(4)
C29 N5 C31 123.2(4)
C28 N5 C31 123.1(4)
C30 N6 C28 111.4(4)
C30 N6 C43 122.9(4)
C28 N6 C43 125.3(4)
C55 O1 C58 107.3(4)
C55 O1 Lu 127.6(3)
C58 O1 Lu 116.0(3)
C59 O2 C62 109.1(4)
C59 O2 Lu 133.5(3)
C62 O2 Lu 116.5(3)
C63 O3 C66 106.6(5)
C70 O4 C67 102.4(6)
N1 C1 N3 129.1(4)
N1 C1 N2 129.4(4)
N3 C1 N2 101.5(4)
C3 C2 N2 107.7(4)
C2 C3 N3 108.9(4)
C9 C4 C5 122.2(5)
C9 C4 N2 118.6(5)
C5 C4 N2 119.0(4)
C6 C5 C4 117.9(5)
C6 C5 C10 120.9(5)
C4 C5 C10 121.2(4)
C5 C6 C7 120.7(5)
C8 C7 C6 120.2(5)
C7 C8 C9 120.9(5)
C8 C9 C4 118.1(5)
C8 C9 C13 120.0(5)
C4 C9 C13 121.9(4)
C12 C10 C5 113.8(5)
C12 C10 C11 109.5(5)
C5 C10 C11 110.0(4)
C9 C13 C15 112.1(4)
C9 C13 C14 111.1(5)
C15 C13 C14 108.5(5)
C17 C16 C21 122.5(4)
C17 C16 N3 118.5(5)
C21 C16 N3 118.9(4)
C16 C17 C18 118.0(5)
C16 C17 C22 123.2(4)
C18 C17 C22 118.8(5)
C19 C18 C17 120.4(5)
C20 C19 C18 120.1(5)
C19 C20 C21 121.2(5)
C20 C21 C16 117.8(5)
C20 C21 C25 121.0(5)
C16 C21 C25 121.2(4)
C17 C22 C24 112.5(5)
C17 C22 C23 110.9(5)
C24 C22 C23 111.1(5)
C26 C25 C27 111.8(6)
C26 C25 C21 112.5(5)
C27 C25 C21 110.2(5)
N4 C28 N6 130.2(4)
N4 C28 N5 128.8(4)
N6 C28 N5 101.0(4)
C30 C29 N5 108.0(4)
C29 C30 N6 108.0(4)
C32 C31 C36 122.7(4)
C32 C31 N5 118.4(4)
C36 C31 N5 118.9(5)
C31 C32 C33 117.2(5)
C31 C32 C37 122.8(4)
C33 C32 C37 119.9(5)
C34 C33 C32 121.7(5)
C33 C34 C35 119.7(4)
C36 C35 C34 120.4(5)
C35 C36 C31 118.3(5)
C35 C36 C40 119.0(5)
C31 C36 C40 122.7(4)
C32 C37 C39 113.2(5)
C32 C37 C38 109.1(4)
C39 C37 C38 111.1(5)
C36 C40 C42 113.8(5)
C36 C40 C41 110.0(5)
C42 C40 C41 108.9(5)
C44 C43 C48 122.3(5)
C44 C43 N6 119.0(4)
C48 C43 N6 118.5(5)
C45 C44 C43 117.3(5)
C45 C44 C49 121.7(5)
C43 C44 C49 120.8(5)
C44 C45 C46 121.3(6)
C47 C46 C45 119.8(5)
C46 C47 C48 122.0(5)
C47 C48 C43 117.2(5)
C47 C48 C52 120.2(5)
C43 C48 C52 122.5(5)
C44 C49 C51 113.2(6)
C44 C49 C50 108.7(5)
C51 C49 C50 111.2(5)
C48 C52 C54 111.7(5)
C48 C52 C53 111.1(5)
C54 C52 C53 109.9(4)
O1 C55 C56 103.6(5)
C57 C56 C55 102.1(5)
C56 C57 C58 104.4(5)
O1 C58 C57 105.5(5)
O2 C59 C60 104.4(5)
C61 C60 C59 103.6(5)
C60 C61 C62 104.1(5)
O2 C62 C61 106.1(4)
O3 C63 C64 108.1(5)
C63 C64 C65 104.8(6)
C66 C65 C64 102.8(5)
O3 C66 C65 105.1(6)
O4 C67 C68 108.7(5)
C67 C68 C69 100.1(5)
C70 C69 C68 101.7(5)
O4 C70 C69 108.7(5)

loop_
_geom_bond_atom_site_label_1
_geom_bond_atom_site_label_2
_geom_bond_distance
Lu N1 2.124(4)
Lu N4 2.137(4)
Lu O2 2.310(3)
Lu O1 2.311(3)
Lu Cl 2.5471(13)
N1 C1 1.246(7)
N2 C2 1.393(6)
N2 C1 1.424(6)
N2 C4 1.438(6)
N3 C3 1.390(6)
N3 C1 1.421(6)
N3 C16 1.432(6)
N4 C28 1.237(7)
N5 C29 1.392(6)
N5 C28 1.433(6)
N5 C31 1.437(6)
N6 C30 1.398(6)
N6 C28 1.426(6)
N6 C43 1.444(6)
O1 C55 1.426(7)
O1 C58 1.445(6)
O2 C59 1.443(7)
O2 C62 1.450(6)
O3 C63 1.414(8)
O3 C66 1.428(8)
O4 C70 1.393(8)
O4 C67 1.405(8)
C2 C3 1.329(7)
C4 C9 1.401(7)
C4 C5 1.406(8)
C5 C6 1.395(7)
C5 C10 1.525(7)
C6 C7 1.399(8)
C7 C8 1.387(9)
C8 C9 1.395(7)
C9 C13 1.516(8)
C10 C12 1.525(7)
C10 C11 1.535(8)
C13 C15 1.525(7)
C13 C14 1.535(8)
C16 C17 1.391(7)
C16 C21 1.401(7)
C17 C18 1.410(7)
C17 C22 1.519(8)
C18 C19 1.396(8)
C19 C20 1.383(8)
C20 C21 1.398(7)
C21 C25 1.517(7)
C22 C24 1.523(8)
C22 C23 1.538(8)
C25 C26 1.505(8)
C25 C27 1.514(9)
C29 C30 1.343(7)
C31 C32 1.381(7)
C31 C36 1.405(7)
C32 C33 1.404(7)
C32 C37 1.513(7)
C33 C34 1.381(7)
C34 C35 1.395(8)
C35 C36 1.388(7)
C36 C40 1.531(8)
C37 C39 1.516(8)
C37 C38 1.521(8)
C40 C42 1.532(8)
C40 C41 1.538(8)
C43 C44 1.405(8)
C43 C48 1.407(7)
C44 C45 1.388(7)
C44 C49 1.511(8)
C45 C46 1.403(9)
C46 C47 1.357(9)
C47 C48 1.398(7)
C48 C52 1.516(8)
C49 C51 1.528(7)
C49 C50 1.544(8)
C52 C54 1.536(7)
C52 C53 1.541(8)
C55 C56 1.513(8)
C56 C57 1.505(9)
C57 C58 1.547(7)
C59 C60 1.511(8)
C60 C61 1.478(9)
C61 C62 1.525(7)
C63 C64 1.495(9)
C64 C65 1.509(9)
C65 C66 1.495(9)
C67 C68 1.538(9)
C68 C69 1.600(10)
C69 C70 1.531(9)

loop_
_geom_torsion_atom_site_label_1
_geom_torsion_atom_site_label_2
_geom_torsion_atom_site_label_3
_geom_torsion_atom_site_label_4
_geom_torsion
N4 Lu N1 C1 128(13)
O2 Lu N1 C1 31(13)
O1 Lu N1 C1 -136(13)
Cl Lu N1 C1 -54(13)
N1 Lu N4 C28 171(5)
O2 Lu N4 C28 -90(5)
O1 Lu N4 C28 73(5)
Cl Lu N4 C28 -8(5)
N1 Lu O1 C55 45.0(5)
N4 Lu O1 C55 165.9(5)
O2 Lu O1 C55 -87.9(7)
Cl Lu O1 C55 -72.0(4)
N1 Lu O1 C58 -172.5(4)
N4 Lu O1 C58 -51.6(4)
O2 Lu O1 C58 54.6(7)
Cl Lu O1 C58 70.5(4)
N1 Lu O2 C59 -123.7(6)
N4 Lu O2 C59 115.2(6)
O1 Lu O2 C59 9.1(9)
Cl Lu O2 C59 -6.8(5)
N1 Lu O2 C62 68.7(4)
N4 Lu O2 C62 -52.4(4)
O1 Lu O2 C62 -158.4(4)
Cl Lu O2 C62 -174.3(4)
Lu N1 C1 N3 -64(13)
Lu N1 C1 N2 116(13)
C3 N3 C1 N1 179.1(5)
C16 N3 C1 N1 18.2(8)
C3 N3 C1 N2 -1.3(5)
C16 N3 C1 N2 -162.1(4)
C2 N2 C1 N1 179.8(5)
C4 N2 C1 N1 -6.2(9)
C2 N2 C1 N3 0.2(5)
C4 N2 C1 N3 174.2(4)
C1 N2 C2 C3 1.0(6)
C4 N2 C2 C3 -173.3(5)
N2 C2 C3 N3 -1.8(6)
C1 N3 C3 C2 2.0(6)
C16 N3 C3 C2 163.1(5)
C2 N2 C4 C9 -77.3(6)
C1 N2 C4 C9 109.4(6)
C2 N2 C4 C5 98.8(6)
C1 N2 C4 C5 -74.6(7)
C9 C4 C5 C6 0.4(8)
N2 C4 C5 C6 -175.5(5)
C9 C4 C5 C10 178.7(5)
N2 C4 C5 C10 2.8(7)
C4 C5 C6 C7 1.8(8)
C10 C5 C6 C7 -176.6(5)
C5 C6 C7 C8 -2.1(9)
C6 C7 C8 C9 0.1(9)
C7 C8 C9 C4 2.0(8)
C7 C8 C9 C13 -177.7(5)
C5 C4 C9 C8 -2.2(8)
N2 C4 C9 C8 173.7(5)
C5 C4 C9 C13 177.4(5)
N2 C4 C9 C13 -6.7(7)
C6 C5 C10 C12 -35.4(7)
C4 C5 C10 C12 146.3(5)
C6 C5 C10 C11 87.9(7)
C4 C5 C10 C11 -90.4(6)
C8 C9 C13 C15 44.3(7)
C4 C9 C13 C15 -135.3(5)
C8 C9 C13 C14 -77.2(6)
C4 C9 C13 C14 103.2(6)
C3 N3 C16 C17 -72.7(7)
C1 N3 C16 C17 86.0(6)
C3 N3 C16 C21 104.0(6)
C1 N3 C16 C21 -97.3(6)
C21 C16 C17 C18 -1.3(8)
N3 C16 C17 C18 175.3(4)
C21 C16 C17 C22 178.6(5)
N3 C16 C17 C22 -4.9(7)
C16 C17 C18 C19 -1.1(8)
C22 C17 C18 C19 179.1(5)
C17 C18 C19 C20 2.7(8)
C18 C19 C20 C21 -2.0(8)
C19 C20 C21 C16 -0.3(8)
C19 C20 C21 C25 -179.1(5)
C17 C16 C21 C20 2.0(8)
N3 C16 C21 C20 -174.6(4)
C17 C16 C21 C25 -179.2(5)
N3 C16 C21 C25 4.3(7)
C16 C17 C22 C24 124.0(6)
C18 C17 C22 C24 -56.1(7)
C16 C17 C22 C23 -110.8(6)
C18 C17 C22 C23 69.0(6)
C20 C21 C25 C26 -47.5(7)
C16 C21 C25 C26 133.7(5)
C20 C21 C25 C27 78.1(7)
C16 C21 C25 C27 -100.7(6)
Lu N4 C28 N6 74(5)
Lu N4 C28 N5 -104(5)
C30 N6 C28 N4 179.0(5)
C43 N6 C28 N4 -7.7(8)
C30 N6 C28 N5 -2.5(5)
C43 N6 C28 N5 170.8(4)
C29 N5 C28 N4 -179.2(5)
C31 N5 C28 N4 17.2(8)
C29 N5 C28 N6 2.3(5)
C31 N5 C28 N6 -161.3(4)
C28 N5 C29 C30 -1.4(6)
C31 N5 C29 C30 162.2(5)
N5 C29 C30 N6 -0.3(6)
C28 N6 C30 C29 1.8(6)
C43 N6 C30 C29 -171.6(4)
C29 N5 C31 C32 115.3(5)
C28 N5 C31 C32 -83.0(6)
C29 N5 C31 C36 -63.7(7)
C28 N5 C31 C36 98.0(6)
C36 C31 C32 C33 -0.1(8)
N5 C31 C32 C33 -179.0(5)
C36 C31 C32 C37 176.3(5)
N5 C31 C32 C37 -2.6(7)
C31 C32 C33 C34 1.0(8)
C37 C32 C33 C34 -175.4(5)
C32 C33 C34 C35 -1.6(9)
C33 C34 C35 C36 1.2(8)
C34 C35 C36 C31 -0.3(8)
C34 C35 C36 C40 179.0(5)
C32 C31 C36 C35 -0.3(8)
N5 C31 C36 C35 178.6(5)
C32 C31 C36 C40 -179.5(5)
N5 C31 C36 C40 -0.6(8)
C31 C32 C37 C39 135.7(5)
C33 C32 C37 C39 -48.0(7)
C31 C32 C37 C38 -100.0(6)
C33 C32 C37 C38 76.3(6)
C35 C36 C40 C42 49.2(7)
C31 C36 C40 C42 -131.6(5)
C35 C36 C40 C41 -73.3(6)
C31 C36 C40 C41 105.9(6)
C30 N6 C43 C44 106.9(6)
C28 N6 C43 C44 -65.7(7)
C30 N6 C43 C48 -68.8(6)
C28 N6 C43 C48 118.6(5)
C48 C43 C44 C45 -0.6(8)
N6 C43 C44 C45 -176.1(5)
C48 C43 C44 C49 173.7(5)
N6 C43 C44 C49 -1.9(7)
C43 C44 C45 C46 1.8(8)
C49 C44 C45 C46 -172.4(5)
C44 C45 C46 C47 -0.9(9)
C45 C46 C47 C48 -1.2(9)
C46 C47 C48 C43 2.2(9)
C46 C47 C48 C52 -178.6(5)
C44 C43 C48 C47 -1.4(8)
N6 C43 C48 C47 174.2(5)
C44 C43 C48 C52 179.5(5)
N6 C43 C48 C52 -4.9(7)
C45 C44 C49 C51 -33.2(7)
C43 C44 C49 C51 152.8(5)
C45 C44 C49 C50 90.8(6)
C43 C44 C49 C50 -83.2(6)
C47 C48 C52 C54 55.0(7)
C43 C48 C52 C54 -125.9(5)
C47 C48 C52 C53 -68.1(6)
C43 C48 C52 C53 111.0(5)
C58 O1 C55 C56 39.2(6)
Lu O1 C55 C56 -175.8(3)
O1 C55 C56 C57 -40.6(6)
C55 C56 C57 C58 26.9(7)
C55 O1 C58 C57 -21.5(7)
Lu O1 C58 C57 -171.1(4)
C56 C57 C58 O1 -4.6(7)
C62 O2 C59 C60 -23.4(7)
Lu O2 C59 C60 168.4(4)
O2 C59 C60 C61 35.1(8)
C59 C60 C61 C62 -33.0(7)
C59 O2 C62 C61 2.8(6)
Lu O2 C62 C61 173.3(4)
C60 C61 C62 O2 19.3(7)
C66 O3 C63 C64 22.0(9)
O3 C63 C64 C65 -0.2(10)
C63 C64 C65 C66 -20.2(9)
C63 O3 C66 C65 -35.2(8)
C64 C65 C66 O3 33.8(9)
C70 O4 C67 C68 42.9(7)
O4 C67 C68 C69 -26.8(7)
C67 C68 C69 C70 1.7(7)
C67 O4 C70 C69 -41.5(7)
C68 C69 C70 O4 23.9(8)
